data_1502138
loop_
_publ_author_name
'Hatakeyama, Takuji'
'Hashimoto, Sigma'
'Nakamura, Masaharu'

_publ_section_title
;
 Tandem phospha-Friedel-Crafts reaction toward curved \p-conjugated
 frameworks with a phosphorus ring junction.
;
_journal_issue 8
_journal_name_full 'Organic letters'
_journal_page_first 2130
_journal_page_last 2133
_journal_paper_doi 10.1021/ol200571s
_journal_volume 13
_journal_year 2011
_chemical_formula_moiety 'C28 H19 O P '
_chemical_formula_sum 'C28 H19 O P'
_chemical_formula_weight 402.43
_chemical_name_common 6,10-dimethyl-15b-(oxophospha)naphtho[1,8-ab]perylene
_space_group_IT_number 14
_symmetry_cell_setting monoclinic
_symmetry_Int_Tables_number 14
_symmetry_space_group_name_Hall '-P 2yn'
_symmetry_space_group_name_H-M 'P 1 21/n 1'
_cell_angle_alpha 90.0000
_cell_angle_beta 102.745(3)
_cell_angle_gamma 90.0000
_cell_formula_units_Z 4
_cell_length_a 7.2044(15)
_cell_length_b 20.622(4)
_cell_length_c 13.225(3)
_cell_measurement_reflns_used 5736
_cell_measurement_temperature 173.1
_cell_measurement_theta_max 27.5
_cell_measurement_theta_min 3.3
_cell_volume 1916.4(7)
_computing_cell_refinement CrystalClear
_computing_data_collection CrystalClear
_computing_data_reduction CrystalStructure
_computing_publication_material 'CrystalStructure 3.8'
_computing_structure_refinement CRYSTALS
_computing_structure_solution SIR2004
_diffrn_ambient_temperature 173.1
_diffrn_detector_area_resol_mean 7.31
_diffrn_measured_fraction_theta_full 0.983
_diffrn_measured_fraction_theta_max 0.983
_diffrn_measurement_device_type 'Rigaku Saturn'
_diffrn_measurement_method \w
_diffrn_radiation_type 'Mo K\a'
_diffrn_radiation_wavelength 0.71070
_diffrn_reflns_av_R_equivalents 0.032
_diffrn_reflns_limit_h_max 9
_diffrn_reflns_limit_h_min -9
_diffrn_reflns_limit_k_max 26
_diffrn_reflns_limit_k_min -22
_diffrn_reflns_limit_l_max 15
_diffrn_reflns_limit_l_min -17
_diffrn_reflns_number 14814
_diffrn_reflns_theta_full 27.48
_diffrn_reflns_theta_max 27.48
_exptl_absorpt_coefficient_mu 0.162
_exptl_absorpt_correction_T_max 0.922
_exptl_absorpt_correction_T_min 0.863
_exptl_absorpt_correction_type numerical
_exptl_absorpt_process_details
;
    Higashi, T. (1999). Program for Absorption Correction.
    Rigaku Corporation, Tokyo, Japan.
;
_exptl_crystal_colour yellow
_exptl_crystal_density_diffrn 1.395
_exptl_crystal_density_method 'not measured'
_exptl_crystal_description block
_exptl_crystal_F_000 840.00
_exptl_crystal_size_max 0.50
_exptl_crystal_size_mid 0.50
_exptl_crystal_size_min 0.50
_refine_diff_density_max 0.77
_refine_diff_density_min -0.34
_refine_ls_extinction_method none
_refine_ls_goodness_of_fit_ref 1.006
_refine_ls_hydrogen_treatment refall
_refine_ls_number_parameters 290
_refine_ls_number_reflns 4321
_refine_ls_R_factor_all 0.0559
_refine_ls_R_factor_gt 0.0473
_refine_ls_shift/su_max 0.0000
_refine_ls_structure_factor_coef Fsqd
_refine_ls_weighting_details 'w = 1/[0.0023Fo^2^ + 1.0000\s(Fo^2^)]/(4Fo^2^)'
_refine_ls_weighting_scheme calc
_refine_ls_wR_factor_ref 0.1429
_reflns_number_gt 3580
_reflns_number_total 4321
_reflns_threshold_expression F^2^>2.0\s(F^2^)
_cod_data_source_file ol200571s_si_005.cif
_cod_data_source_block Me-P=O-NapPery
_cod_original_formula_sum 'C28 H19 O P '
_cod_database_code 1502138

loop_
_symmetry_equiv_pos_site_id
_symmetry_equiv_pos_as_xyz
1 +X,+Y,+Z
2 1/2-X,1/2+Y,1/2-Z
3 -X,-Y,-Z
4 1/2+X,1/2-Y,1/2+Z

loop_
_atom_site_label
_atom_site_type_symbol
_atom_site_fract_x
_atom_site_fract_y
_atom_site_fract_z
_atom_site_U_iso_or_equiv
_atom_site_adp_type
_atom_site_occupancy
_atom_site_symmetry_multiplicity
_atom_site_calc_flag
_atom_site_refinement_flags
P(1) P 0.57231(6) 0.17123(2) 0.20799(3) 0.02123(11) Uani 1.00 1 d .
O(1) O 0.48265(16) 0.23657(5) 0.20515(8) 0.0258(2) Uani 1.00 1 d .
C(1) C 0.6684(2) 0.14742(8) 0.33978(12) 0.0261(3) Uani 1.00 1 d .
C(2) C 0.4209(2) 0.10539(7) 0.15691(12) 0.0228(3) Uani 1.00 1 d .
C(3) C 0.7390(2) 0.16941(7) 0.12417(13) 0.0230(3) Uani 1.00 1 d .
C(4) C 0.8270(2) 0.17833(8) 0.39662(14) 0.0314(4) Uani 1.00 1 d .
C(5) C 0.9263(2) 0.18896(8) 0.15481(14) 0.0297(4) Uani 1.00 1 d .
C(6) C 0.8831(3) 0.17219(8) 0.50476(14) 0.0356(4) Uani 1.00 1 d .
C(7) C 0.7683(3) 0.13862(8) 0.55599(13) 0.0359(4) Uani 1.00 1 d .
C(8) C 0.5997(2) 0.10944(8) 0.50263(13) 0.0335(4) Uani 1.00 1 d .
C(9) C 0.4690(3) 0.08108(9) 0.55703(15) 0.0416(5) Uani 1.00 1 d .
C(10) C 0.2995(3) 0.05915(10) 0.50443(16) 0.0423(5) Uani 1.00 1 d .
C(11) C 0.2494(2) 0.05639(8) 0.39472(15) 0.0342(4) Uani 1.00 1 d .
C(12) C 0.3796(2) 0.07741(8) 0.33750(13) 0.0280(4) Uani 1.00 1 d .
C(13) C 0.5500(2) 0.11020(8) 0.39151(12) 0.0271(4) Uani 1.00 1 d .
C(14) C 0.0527(2) 0.03188(9) 0.34812(17) 0.0406(5) Uani 1.00 1 d .
C(15) C 0.3506(2) 0.06393(8) 0.22466(13) 0.0259(3) Uani 1.00 1 d .
C(16) C 0.2628(2) 0.00604(8) 0.18328(14) 0.0303(4) Uani 1.00 1 d .
C(17) C 0.2381(2) -0.00831(8) 0.07950(14) 0.0302(4) Uani 1.00 1 d .
C(18) C 0.2990(2) 0.03478(8) 0.01245(13) 0.0274(4) Uani 1.00 1 d .
C(19) C 0.3902(2) 0.09231(7) 0.04922(13) 0.0236(3) Uani 1.00 1 d .
C(20) C 1.0305(2) 0.20976(9) 0.08248(15) 0.0332(4) Uani 1.00 1 d .
C(21) C 0.9439(2) 0.21311(8) -0.02003(15) 0.0321(4) Uani 1.00 1 d .
C(22) C 0.7556(2) 0.19002(8) -0.05597(13) 0.0268(4) Uani 1.00 1 d .
C(23) C 0.6670(2) 0.19181(8) -0.16263(14) 0.0313(4) Uani 1.00 1 d .
C(24) C 0.4847(2) 0.17004(8) -0.19504(14) 0.0321(4) Uani 1.00 1 d .
C(25) C 0.3830(2) 0.14084(8) -0.12730(13) 0.0273(4) Uani 1.00 1 d .
C(26) C 0.4704(2) 0.13487(7) -0.02197(12) 0.0232(3) Uani 1.00 1 d .
C(27) C 0.6534(2) 0.16460(7) 0.01559(12) 0.0227(3) Uani 1.00 1 d .
C(28) C 0.1825(2) 0.11965(9) -0.17605(14) 0.0361(4) Uani 1.00 1 d .
H(1) H 0.9008 0.2047 0.3615 0.036 Uiso 1.00 1 c R
H(2) H 0.9861 0.1884 0.2264 0.035 Uiso 1.00 1 c R
H(3) H 0.9985 0.1911 0.5417 0.041 Uiso 1.00 1 c R
H(4) H 0.8039 0.1350 0.6293 0.042 Uiso 1.00 1 c R
H(5) H 0.5022 0.0778 0.6305 0.052 Uiso 1.00 1 c R
H(6) H 0.2096 0.0449 0.5424 0.054 Uiso 1.00 1 c R
H(7) H 0.0564 -0.0139 0.3402 0.051 Uiso 1.00 1 c R
H(8) H 0.0074 0.0515 0.2823 0.051 Uiso 1.00 1 c R
H(9) H -0.0301 0.0425 0.3925 0.051 Uiso 1.00 1 c R
H(10) H 0.2193 -0.0238 0.2277 0.037 Uiso 1.00 1 c R
H(11) H 0.1793 -0.0480 0.0535 0.036 Uiso 1.00 1 c R
H(12) H 0.2780 0.0247 -0.0593 0.032 Uiso 1.00 1 c R
H(13) H 1.1607 0.2214 0.1050 0.040 Uiso 1.00 1 c R
H(14) H 1.0106 0.2311 -0.0679 0.041 Uiso 1.00 1 c R
H(15) H 0.7342 0.2081 -0.2115 0.039 Uiso 1.00 1 c R
H(16) H 0.4238 0.1748 -0.2661 0.039 Uiso 1.00 1 c R
H(17) H 0.1239 0.1511 -0.2254 0.042 Uiso 1.00 1 c R
H(18) H 0.1864 0.0791 -0.2097 0.041 Uiso 1.00 1 c R
H(19) H 0.1113 0.1153 -0.1239 0.041 Uiso 1.00 1 c R

loop_
_atom_site_aniso_label
_atom_site_aniso_U_11
_atom_site_aniso_U_22
_atom_site_aniso_U_33
_atom_site_aniso_U_12
_atom_site_aniso_U_13
_atom_site_aniso_U_23
P(1) 0.0210(2) 0.0189(2) 0.0231(2) -0.00015(14) 0.00340(17) -0.00014(14)
O(1) 0.0280(6) 0.0199(5) 0.0291(6) 0.0013(4) 0.0056(4) 0.0001(4)
C(1) 0.0299(8) 0.0208(7) 0.0262(7) 0.0032(6) 0.0034(6) 0.0006(6)
C(2) 0.0202(7) 0.0202(7) 0.0278(7) 0.0006(5) 0.0046(6) -0.0008(5)
C(3) 0.0213(7) 0.0202(7) 0.0274(7) 0.0000(5) 0.0052(6) -0.0009(5)
C(4) 0.0352(9) 0.0267(8) 0.0292(8) 0.0004(6) 0.0008(7) -0.0004(6)
C(5) 0.0227(8) 0.0294(8) 0.0356(9) -0.0001(6) 0.0035(7) -0.0034(7)
C(6) 0.0418(10) 0.0293(9) 0.0304(9) 0.0019(7) -0.0036(8) -0.0057(6)
C(7) 0.0530(11) 0.0279(8) 0.0232(7) 0.0078(8) 0.0009(7) 0.0004(6)
C(8) 0.0500(11) 0.0239(8) 0.0278(8) 0.0078(7) 0.0110(8) 0.0007(6)
C(9) 0.0663(14) 0.0324(9) 0.0309(9) 0.0066(9) 0.0209(9) 0.0027(7)
C(10) 0.0578(13) 0.0349(9) 0.0424(10) 0.0033(9) 0.0285(10) 0.0053(8)
C(11) 0.0399(10) 0.0225(7) 0.0449(10) 0.0033(7) 0.0195(8) 0.0046(7)
C(12) 0.0325(8) 0.0210(7) 0.0319(8) 0.0046(6) 0.0104(7) 0.0043(6)
C(13) 0.0338(9) 0.0204(7) 0.0274(8) 0.0053(6) 0.0075(6) 0.0016(6)
C(14) 0.0386(10) 0.0333(9) 0.0561(12) 0.0013(8) 0.0241(9) 0.0049(8)
C(15) 0.0233(7) 0.0215(7) 0.0330(8) 0.0014(6) 0.0063(6) 0.0032(6)
C(16) 0.0274(8) 0.0227(8) 0.0414(10) -0.0020(6) 0.0090(7) 0.0038(6)
C(17) 0.0244(8) 0.0210(7) 0.0444(10) -0.0026(6) 0.0057(7) -0.0034(6)
C(18) 0.0239(8) 0.0250(8) 0.0325(8) -0.0002(6) 0.0042(6) -0.0057(6)
C(19) 0.0188(7) 0.0210(7) 0.0306(8) 0.0017(5) 0.0042(6) -0.0009(5)
C(20) 0.0213(8) 0.0310(8) 0.0479(10) -0.0030(6) 0.0089(7) -0.0049(7)
C(21) 0.0294(8) 0.0258(8) 0.0461(10) -0.0008(6) 0.0192(7) -0.0012(7)
C(22) 0.0287(8) 0.0216(7) 0.0326(8) 0.0036(6) 0.0122(7) -0.0015(6)
C(23) 0.0395(10) 0.0276(8) 0.0302(8) 0.0052(7) 0.0152(7) 0.0015(6)
C(24) 0.0415(10) 0.0287(9) 0.0261(8) 0.0052(7) 0.0073(7) -0.0017(6)
C(25) 0.0306(8) 0.0239(7) 0.0263(7) 0.0025(6) 0.0038(6) -0.0049(6)
C(26) 0.0227(7) 0.0209(7) 0.0259(7) 0.0018(5) 0.0047(6) -0.0035(5)
C(27) 0.0228(7) 0.0175(7) 0.0287(8) 0.0021(5) 0.0073(6) -0.0016(5)
C(28) 0.0331(9) 0.0386(10) 0.0322(9) 0.0009(7) -0.0025(7) -0.0047(7)

loop_
_atom_type_symbol
_atom_type_description
_atom_type_scat_dispersion_real
_atom_type_scat_dispersion_imag
_atom_type_scat_source
C C 0.003 0.002
;
International Tables for Crystallography
(1992, Vol. C, Tables 4.2.6.8 and 6.1.1.4)
;
H H 0.000 0.000
;
International Tables for Crystallography
(1992, Vol. C, Table 6.1.1.4)
;
P P 0.102 0.094
;
International Tables for Crystallography
(1992, Vol. C, Tables 4.2.6.8 and 6.1.1.4)
;
O O 0.011 0.006
;
International Tables for Crystallography
(1992, Vol. C, Tables 4.2.6.8 and 6.1.1.4)
;

loop_
_geom_angle_atom_site_label_1
_geom_angle_atom_site_label_2
_geom_angle_atom_site_label_3
_geom_angle
_geom_angle_publ_flag
O(1) P(1) C(1) 110.10(7) yes
O(1) P(1) C(2) 117.01(6) yes
O(1) P(1) C(3) 110.27(6) yes
C(1) P(1) C(2) 103.46(7) yes
C(1) P(1) C(3) 115.08(7) yes
C(2) P(1) C(3) 100.73(7) yes
P(1) C(1) C(4) 119.92(13) yes
P(1) C(1) C(13) 117.91(11) yes
C(4) C(1) C(13) 119.88(14) yes
P(1) C(2) C(15) 119.82(11) yes
P(1) C(2) C(19) 118.25(12) yes
C(15) C(2) C(19) 121.61(13) yes
P(1) C(3) C(5) 123.58(13) yes
P(1) C(3) C(27) 114.73(11) yes
C(5) C(3) C(27) 119.35(16) yes
C(1) C(4) C(6) 122.14(17) yes
C(3) C(5) C(20) 121.53(15) yes
C(4) C(6) C(7) 118.75(16) yes
C(6) C(7) C(8) 121.37(15) yes
C(7) C(8) C(9) 121.12(16) yes
C(7) C(8) C(13) 120.35(17) yes
C(9) C(8) C(13) 118.46(16) yes
C(8) C(9) C(10) 120.09(18) yes
C(9) C(10) C(11) 122.8(2) yes
C(10) C(11) C(12) 119.47(17) yes
C(10) C(11) C(14) 115.96(19) yes
C(12) C(11) C(14) 124.55(17) yes
C(11) C(12) C(13) 118.42(15) yes
C(11) C(12) C(15) 121.55(14) yes
C(13) C(12) C(15) 119.96(16) yes
C(1) C(13) C(8) 117.11(14) yes
C(1) C(13) C(12) 123.13(14) yes
C(8) C(13) C(12) 119.65(16) yes
C(2) C(15) C(12) 122.25(14) yes
C(2) C(15) C(16) 117.49(15) yes
C(12) C(15) C(16) 120.10(15) yes
C(15) C(16) C(17) 121.28(16) yes
C(16) C(17) C(18) 120.53(15) yes
C(17) C(18) C(19) 120.82(15) yes
C(2) C(19) C(18) 118.07(15) yes
C(2) C(19) C(26) 121.66(12) yes
C(18) C(19) C(26) 119.96(15) yes
C(5) C(20) C(21) 119.73(16) yes
C(20) C(21) C(22) 120.70(18) yes
C(21) C(22) C(23) 120.91(17) yes
C(21) C(22) C(27) 119.92(15) yes
C(23) C(22) C(27) 119.17(15) yes
C(22) C(23) C(24) 119.73(18) yes
C(23) C(24) C(25) 122.65(16) yes
C(24) C(25) C(26) 119.08(15) yes
C(24) C(25) C(28) 115.72(14) yes
C(26) C(25) C(28) 125.19(16) yes
C(19) C(26) C(25) 121.77(13) yes
C(19) C(26) C(27) 119.02(12) yes
C(25) C(26) C(27) 118.81(15) yes
C(3) C(27) C(22) 117.98(14) yes
C(3) C(27) C(26) 122.22(15) yes
C(22) C(27) C(26) 119.80(13) yes
C(1) C(4) H(1) 118.9 no
C(6) C(4) H(1) 118.9 no
C(3) C(5) H(2) 119.3 no
C(20) C(5) H(2) 119.2 no
C(4) C(6) H(3) 120.7 no
C(7) C(6) H(3) 120.6 no
C(6) C(7) H(4) 119.3 no
C(8) C(7) H(4) 119.3 no
C(8) C(9) H(5) 119.9 no
C(10) C(9) H(5) 120.0 no
C(9) C(10) H(6) 118.6 no
C(11) C(10) H(6) 118.7 no
C(11) C(14) H(7) 109.4 no
C(11) C(14) H(8) 109.6 no
C(11) C(14) H(9) 109.5 no
H(7) C(14) H(8) 109.5 no
H(7) C(14) H(9) 109.5 no
H(8) C(14) H(9) 109.5 no
C(15) C(16) H(10) 119.4 no
C(17) C(16) H(10) 119.4 no
C(16) C(17) H(11) 119.7 no
C(18) C(17) H(11) 119.8 no
C(17) C(18) H(12) 119.6 no
C(19) C(18) H(12) 119.6 no
C(5) C(20) H(13) 120.1 no
C(21) C(20) H(13) 120.2 no
C(20) C(21) H(14) 119.6 no
C(22) C(21) H(14) 119.7 no
C(22) C(23) H(15) 120.1 no
C(24) C(23) H(15) 120.2 no
C(23) C(24) H(16) 118.7 no
C(25) C(24) H(16) 118.7 no
C(25) C(28) H(17) 109.5 no
C(25) C(28) H(18) 109.3 no
C(25) C(28) H(19) 109.6 no
H(17) C(28) H(18) 109.5 no
H(17) C(28) H(19) 109.5 no
H(18) C(28) H(19) 109.5 no

loop_
_geom_bond_atom_site_label_1
_geom_bond_atom_site_label_2
_geom_bond_distance
_geom_bond_publ_flag
P(1) O(1) 1.4911(11) yes
P(1) C(1) 1.7961(15) yes
P(1) C(2) 1.7789(14) yes
P(1) C(3) 1.8055(19) yes
C(1) C(4) 1.378(2) yes
C(1) C(13) 1.429(2) yes
C(2) C(15) 1.411(2) yes
C(2) C(19) 1.418(2) yes
C(3) C(5) 1.380(2) yes
C(3) C(27) 1.436(2) yes
C(4) C(6) 1.403(2) yes
C(5) C(20) 1.407(2) yes
C(6) C(7) 1.367(2) yes
C(7) C(8) 1.399(2) yes
C(8) C(9) 1.430(3) yes
C(8) C(13) 1.434(2) yes
C(9) C(10) 1.343(2) yes
C(10) C(11) 1.417(2) yes
C(11) C(12) 1.398(2) yes
C(11) C(14) 1.503(2) yes
C(12) C(13) 1.445(2) yes
C(12) C(15) 1.487(2) yes
C(15) C(16) 1.404(2) yes
C(16) C(17) 1.377(2) yes
C(17) C(18) 1.393(2) yes
C(18) C(19) 1.391(2) yes
C(19) C(26) 1.494(2) yes
C(20) C(21) 1.363(2) yes
C(21) C(22) 1.417(2) yes
C(22) C(23) 1.415(2) yes
C(22) C(27) 1.421(2) yes
C(23) C(24) 1.365(2) yes
C(24) C(25) 1.411(2) yes
C(25) C(26) 1.402(2) yes
C(25) C(28) 1.511(2) yes
C(26) C(27) 1.439(2) yes
C(4) H(1) 0.950 no
C(5) H(2) 0.950 no
C(6) H(3) 0.950 no
C(7) H(4) 0.950 no
C(9) H(5) 0.950 no
C(10) H(6) 0.950 no
C(14) H(7) 0.950 no
C(14) H(8) 0.950 no
C(14) H(9) 0.950 no
C(16) H(10) 0.950 no
C(17) H(11) 0.950 no
C(18) H(12) 0.950 no
C(20) H(13) 0.950 no
C(21) H(14) 0.950 no
C(23) H(15) 0.950 no
C(24) H(16) 0.950 no
C(28) H(17) 0.950 no
C(28) H(18) 0.950 no
C(28) H(19) 0.950 no

loop_
_geom_contact_atom_site_label_1
_geom_contact_atom_site_label_2
_geom_contact_distance
_geom_contact_site_symmetry_2
P(1) C(4) 2.7554(17) .
P(1) C(5) 2.8146(19) .
P(1) C(12) 3.1071(18) .
P(1) C(13) 2.7700(17) .
P(1) C(15) 2.7660(17) .
P(1) C(19) 2.7502(15) .
P(1) C(26) 3.0602(15) .
P(1) C(27) 2.7368(17) .
O(1) C(1) 2.7000(18) .
O(1) C(2) 2.7924(17) .
O(1) C(3) 2.711(2) .
O(1) C(4) 3.3523(19) .
O(1) C(5) 3.544(2) .
O(1) C(6) 3.200(2) 4_454
O(1) C(7) 3.3994(19) 4_454
O(1) C(13) 3.5458(19) .
O(1) C(19) 3.5972(18) .
O(1) C(20) 3.3494(19) 1_455
O(1) C(23) 3.488(2) 4_455
O(1) C(27) 3.371(2) .
O(1) C(28) 3.512(2) 4_555
C(1) O(1) 2.7000(18) .
C(1) C(2) 2.807(2) .
C(1) C(3) 3.039(2) .
C(1) C(5) 3.489(2) .
C(1) C(6) 2.434(2) .
C(1) C(7) 2.796(2) .
C(1) C(8) 2.443(2) .
C(1) C(12) 2.528(2) .
C(1) C(15) 2.998(2) .
C(2) O(1) 2.7924(17) .
C(2) C(1) 2.807(2) .
C(2) C(3) 2.761(2) .
C(2) C(12) 2.538(2) .
C(2) C(13) 3.038(2) .
C(2) C(16) 2.406(2) .
C(2) C(17) 2.772(2) .
C(2) C(18) 2.408(2) .
C(2) C(20) 3.506(2) 1_455
C(2) C(26) 2.543(2) .
C(2) C(27) 3.028(2) .
C(3) O(1) 2.711(2) .
C(3) C(1) 3.039(2) .
C(3) C(2) 2.761(2) .
C(3) C(4) 3.523(2) .
C(3) C(19) 2.954(2) .
C(3) C(20) 2.432(2) .
C(3) C(21) 2.805(2) .
C(3) C(22) 2.449(2) .
C(3) C(26) 2.517(2) .
C(4) P(1) 2.7554(17) .
C(4) O(1) 3.3523(19) .
C(4) C(3) 3.523(2) .
C(4) C(5) 3.434(2) .
C(4) C(7) 2.384(2) .
C(4) C(8) 2.771(2) .
C(4) C(13) 2.430(2) .
C(4) C(14) 3.554(2) 1_655
C(5) P(1) 2.8146(19) .
C(5) O(1) 3.544(2) .
C(5) C(1) 3.489(2) .
C(5) C(4) 3.434(2) .
C(5) C(21) 2.396(2) .
C(5) C(22) 2.787(2) .
C(5) C(24) 3.494(2) 4_555
C(5) C(27) 2.431(2) .
C(6) O(1) 3.200(2) 4_555
C(6) C(1) 2.434(2) .
C(6) C(8) 2.412(2) .
C(6) C(13) 2.838(2) .
C(7) O(1) 3.3994(19) 4_555
C(7) C(1) 2.796(2) .
C(7) C(4) 2.384(2) .
C(7) C(9) 2.464(3) .
C(7) C(13) 2.458(2) .
C(8) C(1) 2.443(2) .
C(8) C(4) 2.771(2) .
C(8) C(6) 2.412(2) .
C(8) C(10) 2.403(3) .
C(8) C(10) 3.557(2) 3_656
C(8) C(11) 2.831(2) .
C(8) C(12) 2.489(2) .
C(9) C(7) 2.464(3) .
C(9) C(10) 3.522(3) 3_656
C(9) C(11) 2.423(2) .
C(9) C(11) 3.462(2) 3_656
C(9) C(12) 2.833(2) .
C(9) C(13) 2.461(2) .
C(10) C(8) 2.403(3) .
C(10) C(8) 3.557(2) 3_656
C(10) C(9) 3.522(3) 3_656
C(10) C(12) 2.431(2) .
C(10) C(13) 2.790(3) .
C(10) C(14) 2.476(2) .
C(11) C(8) 2.831(2) .
C(11) C(9) 2.423(2) .
C(11) C(9) 3.462(2) 3_656
C(11) C(13) 2.442(2) .
C(11) C(15) 2.518(2) .
C(11) C(16) 3.004(2) .
C(12) P(1) 3.1071(18) .
C(12) C(1) 2.528(2) .
C(12) C(2) 2.538(2) .
C(12) C(8) 2.489(2) .
C(12) C(9) 2.833(2) .
C(12) C(10) 2.431(2) .
C(12) C(14) 2.568(2) .
C(12) C(16) 2.505(2) .
C(13) P(1) 2.7700(17) .
C(13) O(1) 3.5458(19) .
C(13) C(2) 3.038(2) .
C(13) C(4) 2.430(2) .
C(13) C(6) 2.838(2) .
C(13) C(7) 2.458(2) .
C(13) C(9) 2.461(2) .
C(13) C(10) 2.790(3) .
C(13) C(11) 2.442(2) .
C(13) C(15) 2.538(2) .
C(14) C(4) 3.554(2) 1_455
C(14) C(10) 2.476(2) .
C(14) C(12) 2.568(2) .
C(14) C(15) 3.043(2) .
C(14) C(16) 2.964(3) .
C(15) P(1) 2.7660(17) .
C(15) C(1) 2.998(2) .
C(15) C(11) 2.518(2) .
C(15) C(13) 2.538(2) .
C(15) C(14) 3.043(2) .
C(15) C(17) 2.424(2) .
C(15) C(18) 2.813(2) .
C(15) C(19) 2.469(2) .
C(16) C(2) 2.406(2) .
C(16) C(11) 3.004(2) .
C(16) C(12) 2.505(2) .
C(16) C(14) 2.964(3) .
C(16) C(18) 2.405(2) .
C(16) C(19) 2.805(2) .
C(17) C(2) 2.772(2) .
C(17) C(15) 2.424(2) .
C(17) C(19) 2.420(2) .
C(17) C(26) 3.536(2) 3_655
C(18) C(2) 2.408(2) .
C(18) C(15) 2.813(2) .
C(18) C(16) 2.405(2) .
C(18) C(18) 3.312(2) 3_655
C(18) C(25) 3.010(2) .
C(18) C(26) 2.498(2) .
C(18) C(28) 3.010(2) .
C(19) P(1) 2.7502(15) .
C(19) O(1) 3.5972(18) .
C(19) C(3) 2.954(2) .
C(19) C(15) 2.469(2) .
C(19) C(16) 2.805(2) .
C(19) C(17) 2.420(2) .
C(19) C(25) 2.530(2) .
C(19) C(27) 2.528(2) .
C(19) C(28) 3.077(2) .
C(20) O(1) 3.3494(19) 1_655
C(20) C(2) 3.506(2) 1_655
C(20) C(3) 2.432(2) .
C(20) C(22) 2.416(2) .
C(20) C(27) 2.823(2) .
C(21) C(3) 2.805(2) .
C(21) C(5) 2.396(2) .
C(21) C(23) 2.463(2) .
C(21) C(27) 2.457(2) .
C(21) C(28) 3.534(2) 1_655
C(22) C(3) 2.449(2) .
C(22) C(5) 2.787(2) .
C(22) C(20) 2.416(2) .
C(22) C(24) 2.404(2) .
C(22) C(25) 2.830(2) .
C(22) C(26) 2.475(2) .
C(23) O(1) 3.488(2) 4_554
C(23) C(21) 2.463(2) .
C(23) C(25) 2.436(2) .
C(23) C(26) 2.830(2) .
C(23) C(27) 2.446(2) .
C(24) C(5) 3.494(2) 4_454
C(24) C(22) 2.404(2) .
C(24) C(26) 2.425(2) .
C(24) C(27) 2.785(2) .
C(24) C(28) 2.475(2) .
C(25) C(18) 3.010(2) .
C(25) C(19) 2.530(2) .
C(25) C(22) 2.830(2) .
C(25) C(23) 2.436(2) .
C(25) C(27) 2.446(2) .
C(26) P(1) 3.0602(15) .
C(26) C(2) 2.543(2) .
C(26) C(3) 2.517(2) .
C(26) C(17) 3.536(2) 3_655
C(26) C(18) 2.498(2) .
C(26) C(22) 2.475(2) .
C(26) C(23) 2.830(2) .
C(26) C(24) 2.425(2) .
C(26) C(28) 2.586(2) .
C(27) P(1) 2.7368(17) .
C(27) O(1) 3.371(2) .
C(27) C(2) 3.028(2) .
C(27) C(5) 2.431(2) .
C(27) C(19) 2.528(2) .
C(27) C(20) 2.823(2) .
C(27) C(21) 2.457(2) .
C(27) C(23) 2.446(2) .
C(27) C(24) 2.785(2) .
C(27) C(25) 2.446(2) .
C(28) O(1) 3.512(2) 4_454
C(28) C(18) 3.010(2) .
C(28) C(19) 3.077(2) .
C(28) C(21) 3.534(2) 1_455
C(28) C(24) 2.475(2) .
C(28) C(26) 2.586(2) .
P(1) H(1) 2.842 .
P(1) H(2) 2.959 .
P(1) H(3) 3.559 4_454
P(1) H(13) 3.152 1_455
O(1) H(1) 3.322 .
O(1) H(3) 2.650 4_454
O(1) H(4) 3.019 4_454
O(1) H(13) 2.425 1_455
O(1) H(14) 3.038 4_455
O(1) H(15) 2.567 4_455
O(1) H(17) 2.614 4_555
C(1) H(1) 2.017 .
C(1) H(2) 3.117 .
C(1) H(3) 3.286 .
C(1) H(8) 3.358 1_655
C(1) H(9) 3.036 1_655
C(1) H(14) 3.111 4_455
C(2) H(10) 3.268 .
C(2) H(12) 3.272 .
C(2) H(13) 3.023 1_455
C(3) H(1) 3.182 .
C(3) H(2) 2.022 .
C(3) H(3) 3.411 4_454
C(3) H(8) 3.499 1_655
C(3) H(11) 3.571 3_655
C(3) H(13) 3.283 .
C(4) H(2) 2.750 .
C(4) H(3) 2.057 .
C(4) H(4) 3.244 .
C(4) H(8) 3.419 1_655
C(4) H(9) 2.989 1_655
C(4) H(14) 3.063 4_455
C(5) H(1) 2.798 .
C(5) H(8) 3.285 1_655
C(5) H(13) 2.055 .
C(5) H(14) 3.253 .
C(5) H(15) 3.290 4_555
C(5) H(16) 3.000 4_555
C(6) H(1) 2.040 .
C(6) H(4) 2.011 .
C(6) H(6) 3.486 1_655
C(6) H(9) 3.187 1_655
C(6) H(13) 3.175 4_455
C(6) H(14) 3.312 4_455
C(7) H(1) 3.235 .
C(7) H(3) 2.023 .
C(7) H(5) 2.656 .
C(7) H(7) 3.055 3_656
C(7) H(9) 3.478 1_655
C(7) H(13) 3.095 4_455
C(7) H(14) 3.465 4_455
C(7) H(15) 3.450 1_556
C(7) H(17) 3.423 1_656
C(8) H(3) 3.271 .
C(8) H(4) 2.040 .
C(8) H(5) 2.074 .
C(8) H(6) 3.256 .
C(8) H(6) 3.569 3_656
C(8) H(7) 3.474 3_656
C(8) H(9) 3.585 1_655
C(8) H(14) 3.440 4_455
C(9) H(4) 2.636 .
C(9) H(6) 1.982 .
C(9) H(10) 3.424 3_656
C(9) H(16) 3.106 1_556
C(10) H(3) 3.580 1_455
C(10) H(5) 1.996 .
C(10) H(7) 2.894 .
C(10) H(8) 3.218 .
C(10) H(9) 2.529 .
C(10) H(9) 3.344 3_556
C(11) H(5) 3.275 .
C(11) H(5) 3.352 3_656
C(11) H(6) 2.050 .
C(11) H(7) 2.027 .
C(11) H(8) 2.029 .
C(11) H(9) 2.028 .
C(11) H(10) 2.728 .
C(12) H(5) 3.315 3_656
C(12) H(6) 3.280 .
C(12) H(7) 3.000 .
C(12) H(8) 2.673 .
C(12) H(9) 3.272 .
C(12) H(10) 2.656 .
C(13) H(1) 3.284 .
C(13) H(4) 3.311 .
C(13) H(5) 3.321 .
C(13) H(9) 3.329 1_655
C(13) H(14) 3.339 4_455
C(14) H(2) 3.592 1_455
C(14) H(4) 3.586 3_656
C(14) H(6) 2.583 .
C(14) H(6) 3.063 3_556
C(14) H(10) 2.477 .
C(14) H(18) 3.189 3_555
C(15) H(5) 3.527 3_656
C(15) H(7) 3.291 .
C(15) H(8) 2.756 .
C(15) H(10) 2.045 .
C(15) H(11) 3.277 .
C(16) H(5) 3.175 3_656
C(16) H(7) 2.837 .
C(16) H(8) 2.653 .
C(16) H(11) 2.023 .
C(16) H(12) 3.257 .
C(17) H(10) 2.020 .
C(17) H(11) 3.340 3_555
C(17) H(12) 2.037 .
C(17) H(12) 3.570 3_655
C(17) H(19) 3.494 3_555
C(18) H(10) 3.258 .
C(18) H(11) 2.039 .
C(18) H(11) 3.374 3_555
C(18) H(12) 3.216 3_655
C(18) H(18) 3.012 .
C(18) H(19) 2.600 .
C(19) H(11) 3.274 .
C(19) H(12) 2.035 .
C(19) H(12) 3.379 3_655
C(19) H(13) 3.301 1_455
C(19) H(18) 3.425 .
C(19) H(19) 2.734 .
C(20) H(2) 2.046 .
C(20) H(14) 2.010 .
C(20) H(15) 3.269 4_555
C(20) H(16) 3.309 4_555
C(20) H(19) 3.505 1_655
C(21) H(2) 3.246 .
C(21) H(11) 3.522 3_655
C(21) H(13) 2.015 .
C(21) H(15) 2.649 .
C(21) H(17) 3.499 1_655
C(21) H(19) 2.853 1_655
C(22) H(1) 3.348 4_454
C(22) H(3) 3.488 4_454
C(22) H(11) 2.965 3_655
C(22) H(13) 3.275 .
C(22) H(14) 2.060 .
C(22) H(15) 2.062 .
C(22) H(16) 3.256 .
C(22) H(19) 3.281 1_655
C(23) H(1) 2.934 4_454
C(23) H(2) 3.018 4_454
C(23) H(4) 3.334 1_554
C(23) H(11) 3.376 3_655
C(23) H(13) 3.548 4_454
C(23) H(14) 2.643 .
C(23) H(16) 2.002 .
C(23) H(19) 3.503 1_655
C(24) H(1) 2.793 4_454
C(24) H(2) 3.099 4_454
C(24) H(5) 3.015 1_554
C(24) H(15) 2.017 .
C(24) H(17) 2.571 .
C(24) H(18) 2.826 .
C(24) H(19) 3.242 .
C(25) H(1) 3.193 4_454
C(25) H(12) 2.723 .
C(25) H(14) 3.494 1_455
C(25) H(15) 3.288 .
C(25) H(16) 2.045 .
C(25) H(17) 2.036 .
C(25) H(18) 2.033 .
C(25) H(19) 2.037 .
C(26) H(11) 3.196 3_655
C(26) H(12) 2.650 .
C(26) H(13) 3.554 1_455
C(26) H(16) 3.276 .
C(26) H(17) 3.258 .
C(26) H(18) 3.071 .
C(26) H(19) 2.671 .
C(27) H(2) 3.288 .
C(27) H(3) 3.224 4_454
C(27) H(11) 2.925 3_655
C(27) H(14) 3.312 .
C(27) H(15) 3.306 .
C(28) H(4) 3.327 1_454
C(28) H(7) 3.284 3_555
C(28) H(10) 3.448 3_555
C(28) H(12) 2.494 .
C(28) H(14) 3.105 1_455
C(28) H(16) 2.577 .
H(1) P(1) 2.842 .
H(1) O(1) 3.322 .
H(1) C(1) 2.017 .
H(1) C(3) 3.182 .
H(1) C(5) 2.798 .
H(1) C(6) 2.040 .
H(1) C(7) 3.235 .
H(1) C(13) 3.284 .
H(1) C(22) 3.348 4_555
H(1) C(23) 2.934 4_555
H(1) C(24) 2.793 4_555
H(1) C(25) 3.193 4_555
H(1) H(2) 2.041 .
H(1) H(3) 2.349 .
H(1) H(8) 3.467 1_655
H(1) H(9) 3.393 1_655
H(1) H(14) 3.419 4_455
H(1) H(15) 3.311 4_555
H(1) H(16) 3.030 4_555
H(2) P(1) 2.959 .
H(2) C(1) 3.117 .
H(2) C(3) 2.022 .
H(2) C(4) 2.750 .
H(2) C(14) 3.592 1_655
H(2) C(20) 2.046 .
H(2) C(21) 3.246 .
H(2) C(23) 3.018 4_555
H(2) C(24) 3.099 4_555
H(2) C(27) 3.288 .
H(2) H(1) 2.041 .
H(2) H(8) 2.915 1_655
H(2) H(13) 2.347 .
H(2) H(15) 2.788 4_555
H(2) H(16) 2.862 4_555
H(3) P(1) 3.559 4_555
H(3) O(1) 2.650 4_555
H(3) C(1) 3.286 .
H(3) C(3) 3.411 4_555
H(3) C(4) 2.057 .
H(3) C(7) 2.023 .
H(3) C(8) 3.271 .
H(3) C(10) 3.580 1_655
H(3) C(22) 3.488 4_555
H(3) C(27) 3.224 4_555
H(3) H(1) 2.349 .
H(3) H(4) 2.316 .
H(3) H(6) 3.375 1_655
H(3) H(13) 3.284 4_455
H(3) H(16) 3.539 1_656
H(3) H(17) 3.123 1_656
H(4) O(1) 3.019 4_555
H(4) C(4) 3.244 .
H(4) C(6) 2.011 .
H(4) C(8) 2.040 .
H(4) C(9) 2.636 .
H(4) C(13) 3.311 .
H(4) C(14) 3.586 3_656
H(4) C(23) 3.334 1_556
H(4) C(28) 3.327 1_656
H(4) H(3) 2.316 .
H(4) H(5) 2.476 .
H(4) H(7) 2.690 3_656
H(4) H(10) 3.000 3_656
H(4) H(13) 3.130 4_455
H(4) H(15) 2.725 1_556
H(4) H(16) 3.429 1_556
H(4) H(17) 2.676 1_656
H(4) H(18) 3.296 1_656
H(4) H(19) 3.540 1_656
H(5) C(7) 2.656 .
H(5) C(8) 2.074 .
H(5) C(10) 1.996 .
H(5) C(11) 3.275 .
H(5) C(11) 3.352 3_656
H(5) C(12) 3.315 3_656
H(5) C(13) 3.321 .
H(5) C(15) 3.527 3_656
H(5) C(16) 3.175 3_656
H(5) C(24) 3.015 1_556
H(5) H(4) 2.476 .
H(5) H(6) 2.275 .
H(5) H(7) 3.385 3_656
H(5) H(10) 2.669 3_656
H(5) H(15) 3.584 1_556
H(5) H(16) 2.556 1_556
H(5) H(18) 3.431 1_556
H(6) C(6) 3.486 1_455
H(6) C(8) 3.256 .
H(6) C(8) 3.569 3_656
H(6) C(9) 1.982 .
H(6) C(11) 2.050 .
H(6) C(12) 3.280 .
H(6) C(14) 2.583 .
H(6) C(14) 3.063 3_556
H(6) H(3) 3.375 1_455
H(6) H(5) 2.275 .
H(6) H(6) 3.510 3_556
H(6) H(7) 2.922 .
H(6) H(7) 2.794 3_556
H(6) H(8) 3.430 .
H(6) H(9) 2.325 .
H(6) H(9) 2.480 3_556
H(6) H(18) 3.393 1_556
H(7) C(7) 3.055 3_656
H(7) C(8) 3.474 3_656
H(7) C(10) 2.894 .
H(7) C(11) 2.027 .
H(7) C(12) 3.000 .
H(7) C(15) 3.291 .
H(7) C(16) 2.837 .
H(7) C(28) 3.284 3_555
H(7) H(4) 2.690 3_656
H(7) H(5) 3.385 3_656
H(7) H(6) 2.922 .
H(7) H(6) 2.794 3_556
H(7) H(8) 1.551 .
H(7) H(9) 1.551 .
H(7) H(10) 2.098 .
H(7) H(17) 3.336 3_555
H(7) H(18) 2.553 3_555
H(7) H(19) 3.535 3_555
H(8) C(1) 3.358 1_455
H(8) C(3) 3.499 1_455
H(8) C(4) 3.419 1_455
H(8) C(5) 3.285 1_455
H(8) C(10) 3.218 .
H(8) C(11) 2.029 .
H(8) C(12) 2.673 .
H(8) C(15) 2.756 .
H(8) C(16) 2.653 .
H(8) H(1) 3.467 1_455
H(8) H(2) 2.915 1_455
H(8) H(6) 3.430 .
H(8) H(7) 1.551 .
H(8) H(9) 1.551 .
H(8) H(10) 2.396 .
H(8) H(12) 3.566 3_555
H(8) H(18) 3.087 3_555
H(9) C(1) 3.036 1_455
H(9) C(4) 2.989 1_455
H(9) C(6) 3.187 1_455
H(9) C(7) 3.478 1_455
H(9) C(8) 3.585 1_455
H(9) C(10) 2.529 .
H(9) C(10) 3.344 3_556
H(9) C(11) 2.028 .
H(9) C(12) 3.272 .
H(9) C(13) 3.329 1_455
H(9) H(1) 3.393 1_455
H(9) H(6) 2.325 .
H(9) H(6) 2.480 3_556
H(9) H(7) 1.551 .
H(9) H(8) 1.551 .
H(9) H(9) 3.286 3_556
H(9) H(10) 3.402 .
H(9) H(18) 3.493 3_555
H(10) C(2) 3.268 .
H(10) C(9) 3.424 3_656
H(10) C(11) 2.728 .
H(10) C(12) 2.656 .
H(10) C(14) 2.477 .
H(10) C(15) 2.045 .
H(10) C(17) 2.020 .
H(10) C(18) 3.258 .
H(10) C(28) 3.448 3_555
H(10) H(4) 3.000 3_656
H(10) H(5) 2.669 3_656
H(10) H(7) 2.098 .
H(10) H(8) 2.396 .
H(10) H(9) 3.402 .
H(10) H(11) 2.313 .
H(10) H(18) 3.098 3_555
H(10) H(19) 3.112 3_555
H(11) C(3) 3.571 3_655
H(11) C(15) 3.277 .
H(11) C(16) 2.023 .
H(11) C(17) 3.340 3_555
H(11) C(18) 2.039 .
H(11) C(18) 3.374 3_555
H(11) C(19) 3.274 .
H(11) C(21) 3.522 3_655
H(11) C(22) 2.965 3_655
H(11) C(23) 3.376 3_655
H(11) C(26) 3.196 3_655
H(11) C(27) 2.925 3_655
H(11) H(10) 2.313 .
H(11) H(11) 3.314 3_555
H(11) H(12) 2.334 .
H(11) H(12) 3.347 3_555
H(11) H(19) 2.835 3_555
H(12) C(2) 3.272 .
H(12) C(16) 3.257 .
H(12) C(17) 2.037 .
H(12) C(17) 3.570 3_655
H(12) C(18) 3.216 3_655
H(12) C(19) 2.035 .
H(12) C(19) 3.379 3_655
H(12) C(25) 2.723 .
H(12) C(26) 2.650 .
H(12) C(28) 2.494 .
H(12) H(8) 3.566 3_555
H(12) H(11) 2.334 .
H(12) H(11) 3.347 3_555
H(12) H(12) 3.394 3_655
H(12) H(17) 3.431 .
H(12) H(18) 2.252 .
H(12) H(19) 2.282 .
H(13) P(1) 3.152 1_655
H(13) O(1) 2.425 1_655
H(13) C(2) 3.023 1_655
H(13) C(3) 3.283 .
H(13) C(5) 2.055 .
H(13) C(6) 3.175 4_554
H(13) C(7) 3.095 4_554
H(13) C(19) 3.301 1_655
H(13) C(21) 2.015 .
H(13) C(22) 3.275 .
H(13) C(23) 3.548 4_555
H(13) C(26) 3.554 1_655
H(13) H(2) 2.347 .
H(13) H(3) 3.284 4_554
H(13) H(4) 3.130 4_554
H(13) H(14) 2.312 .
H(13) H(15) 2.779 4_555
H(13) H(16) 3.420 4_555
H(14) O(1) 3.038 4_554
H(14) C(1) 3.111 4_554
H(14) C(4) 3.063 4_554
H(14) C(5) 3.253 .
H(14) C(6) 3.312 4_554
H(14) C(7) 3.465 4_554
H(14) C(8) 3.440 4_554
H(14) C(13) 3.339 4_554
H(14) C(20) 2.010 .
H(14) C(22) 2.060 .
H(14) C(23) 2.643 .
H(14) C(25) 3.494 1_655
H(14) C(27) 3.312 .
H(14) C(28) 3.105 1_655
H(14) H(1) 3.419 4_554
H(14) H(13) 2.312 .
H(14) H(15) 2.476 .
H(14) H(17) 2.911 1_655
H(14) H(19) 2.648 1_655
H(15) O(1) 2.567 4_554
H(15) C(5) 3.290 4_454
H(15) C(7) 3.450 1_554
H(15) C(20) 3.269 4_454
H(15) C(21) 2.649 .
H(15) C(22) 2.062 .
H(15) C(24) 2.017 .
H(15) C(25) 3.288 .
H(15) C(27) 3.306 .
H(15) H(1) 3.311 4_454
H(15) H(2) 2.788 4_454
H(15) H(4) 2.725 1_554
H(15) H(5) 3.584 1_554
H(15) H(13) 2.779 4_454
H(15) H(14) 2.476 .
H(15) H(16) 2.299 .
H(15) H(17) 3.086 1_655
H(15) H(19) 3.316 1_655
H(16) C(5) 3.000 4_454
H(16) C(9) 3.106 1_554
H(16) C(20) 3.309 4_454
H(16) C(22) 3.256 .
H(16) C(23) 2.002 .
H(16) C(25) 2.045 .
H(16) C(26) 3.276 .
H(16) C(28) 2.577 .
H(16) H(1) 3.030 4_454
H(16) H(2) 2.862 4_454
H(16) H(3) 3.539 1_454
H(16) H(4) 3.429 1_554
H(16) H(5) 2.556 1_554
H(16) H(13) 3.420 4_454
H(16) H(15) 2.299 .
H(16) H(17) 2.389 .
H(16) H(18) 2.817 .
H(16) H(19) 3.460 .
H(17) O(1) 2.614 4_454
H(17) C(7) 3.423 1_454
H(17) C(21) 3.499 1_455
H(17) C(24) 2.571 .
H(17) C(25) 2.036 .
H(17) C(26) 3.258 .
H(17) H(3) 3.123 1_454
H(17) H(4) 2.676 1_454
H(17) H(7) 3.336 3_555
H(17) H(12) 3.431 .
H(17) H(14) 2.911 1_455
H(17) H(15) 3.086 1_455
H(17) H(16) 2.389 .
H(17) H(18) 1.551 .
H(17) H(19) 1.551 .
H(18) C(14) 3.189 3_555
H(18) C(18) 3.012 .
H(18) C(19) 3.425 .
H(18) C(24) 2.826 .
H(18) C(25) 2.033 .
H(18) C(26) 3.071 .
H(18) H(4) 3.296 1_454
H(18) H(5) 3.431 1_554
H(18) H(6) 3.393 1_554
H(18) H(7) 2.553 3_555
H(18) H(8) 3.087 3_555
H(18) H(9) 3.493 3_555
H(18) H(10) 3.098 3_555
H(18) H(12) 2.252 .
H(18) H(16) 2.817 .
H(18) H(17) 1.551 .
H(18) H(19) 1.551 .
H(19) C(17) 3.494 3_555
H(19) C(18) 2.600 .
H(19) C(19) 2.734 .
H(19) C(20) 3.505 1_455
H(19) C(21) 2.853 1_455
H(19) C(22) 3.281 1_455
H(19) C(23) 3.503 1_455
H(19) C(24) 3.242 .
H(19) C(25) 2.037 .
H(19) C(26) 2.671 .
H(19) H(4) 3.540 1_454
H(19) H(7) 3.535 3_555
H(19) H(10) 3.112 3_555
H(19) H(11) 2.835 3_555
H(19) H(12) 2.282 .
H(19) H(14) 2.648 1_455
H(19) H(15) 3.316 1_455
H(19) H(16) 3.460 .
H(19) H(17) 1.551 .
H(19) H(18) 1.551 .

loop_
_geom_torsion_atom_site_label_1
_geom_torsion_atom_site_label_2
_geom_torsion_atom_site_label_3
_geom_torsion_atom_site_label_4
_geom_torsion
O(1) P(1) C(1) C(4) -70.39(16)
O(1) P(1) C(1) C(13) 92.44(14)
O(1) P(1) C(2) C(15) -99.21(13)
O(1) P(1) C(2) C(19) 87.14(13)
O(1) P(1) C(3) C(5) 85.73(14)
O(1) P(1) C(3) C(27) -76.71(11)
C(1) P(1) C(2) C(15) 22.03(15)
C(1) P(1) C(2) C(19) -151.63(12)
C(2) P(1) C(1) C(4) 163.82(14)
C(2) P(1) C(1) C(13) -33.35(15)
C(1) P(1) C(3) C(5) -39.53(15)
C(1) P(1) C(3) C(27) 158.03(10)
C(3) P(1) C(1) C(4) 54.96(17)
C(3) P(1) C(1) C(13) -142.21(12)
C(2) P(1) C(3) C(5) -150.03(13)
C(2) P(1) C(3) C(27) 47.53(12)
C(3) P(1) C(2) C(15) 141.30(13)
C(3) P(1) C(2) C(19) -32.36(13)
P(1) C(1) C(4) C(6) 165.61(14)
P(1) C(1) C(13) C(8) -160.17(13)
P(1) C(1) C(13) C(12) 16.0(2)
C(4) C(1) C(13) C(8) 2.7(2)
C(4) C(1) C(13) C(12) 178.83(16)
C(13) C(1) C(4) C(6) 3.1(2)
P(1) C(2) C(15) C(12) 7.3(2)
P(1) C(2) C(15) C(16) -168.08(12)
P(1) C(2) C(19) C(18) 169.30(12)
P(1) C(2) C(19) C(26) -4.2(2)
C(15) C(2) C(19) C(18) -4.2(2)
C(15) C(2) C(19) C(26) -177.77(14)
C(19) C(2) C(15) C(12) -179.22(14)
C(19) C(2) C(15) C(16) 5.4(2)
P(1) C(3) C(5) C(20) -156.02(14)
P(1) C(3) C(27) C(22) 153.42(12)
P(1) C(3) C(27) C(26) -26.94(18)
C(5) C(3) C(27) C(22) -9.8(2)
C(5) C(3) C(27) C(26) 169.82(14)
C(27) C(3) C(5) C(20) 5.7(2)
C(1) C(4) C(6) C(7) -5.3(2)
C(3) C(5) C(20) C(21) 2.4(2)
C(4) C(6) C(7) C(8) 1.4(2)
C(6) C(7) C(8) C(9) -172.48(17)
C(6) C(7) C(8) C(13) 4.5(2)
C(7) C(8) C(9) C(10) 173.33(18)
C(7) C(8) C(13) C(1) -6.4(2)
C(7) C(8) C(13) C(12) 177.31(16)
C(9) C(8) C(13) C(1) 170.64(16)
C(9) C(8) C(13) C(12) -5.7(2)
C(13) C(8) C(9) C(10) -3.7(2)
C(8) C(9) C(10) C(11) 6.8(3)
C(9) C(10) C(11) C(12) -0.3(2)
C(9) C(10) C(11) C(14) -178.78(18)
C(10) C(11) C(12) C(13) -9.1(2)
C(10) C(11) C(12) C(15) 167.93(16)
C(14) C(11) C(12) C(13) 169.29(16)
C(14) C(11) C(12) C(15) -13.7(2)
C(11) C(12) C(13) C(1) -164.13(16)
C(11) C(12) C(13) C(8) 11.9(2)
C(11) C(12) C(15) C(2) 150.99(16)
C(11) C(12) C(15) C(16) -33.7(2)
C(13) C(12) C(15) C(2) -32.1(2)
C(13) C(12) C(15) C(16) 143.26(16)
C(15) C(12) C(13) C(1) 18.8(2)
C(15) C(12) C(13) C(8) -165.10(15)
C(2) C(15) C(16) C(17) -3.0(2)
C(12) C(15) C(16) C(17) -178.52(15)
C(15) C(16) C(17) C(18) -0.4(2)
C(16) C(17) C(18) C(19) 1.6(2)
C(17) C(18) C(19) C(2) 0.7(2)
C(17) C(18) C(19) C(26) 174.31(14)
C(2) C(19) C(26) C(25) -152.40(15)
C(2) C(19) C(26) C(27) 34.9(2)
C(18) C(19) C(26) C(25) 34.2(2)
C(18) C(19) C(26) C(27) -138.51(15)
C(5) C(20) C(21) C(22) -6.1(2)
C(20) C(21) C(22) C(23) -178.31(16)
C(20) C(21) C(22) C(27) 1.7(2)
C(21) C(22) C(23) C(24) -179.15(16)
C(21) C(22) C(27) C(3) 6.3(2)
C(21) C(22) C(27) C(26) -173.38(14)
C(23) C(22) C(27) C(3) -173.76(14)
C(23) C(22) C(27) C(26) 6.6(2)
C(27) C(22) C(23) C(24) 0.9(2)
C(22) C(23) C(24) C(25) -4.9(2)
C(23) C(24) C(25) C(26) 1.3(2)
C(23) C(24) C(25) C(28) 179.89(16)
C(24) C(25) C(26) C(19) -166.44(15)
C(24) C(25) C(26) C(27) 6.3(2)
C(28) C(25) C(26) C(19) 15.1(2)
C(28) C(25) C(26) C(27) -172.23(15)
C(19) C(26) C(27) C(3) -16.9(2)
C(19) C(26) C(27) C(22) 162.76(14)
C(25) C(26) C(27) C(3) 170.22(14)
C(25) C(26) C(27) C(22) -10.2(2)
